data_1554614
loop_
_publ_author_name
'Dubrawski, Zachary'
'Heidebrecht, Joshua'
'Puerta Lombardi, Braulio M.'
'Hyla, Alexander S.'
'Willkomm, Janina'
'Radford, Chase L.'
'Lin, Jian-Bin'
'Welch, Gregory C.'
'Ponnurangam, Sathish'
'Roesler, Roland'
'Prokopchuk, Demyan E.'
'Piers, Warren E.'

_publ_section_title
;
 Ligand-centered electrochemical processes enable CO2 reduction with a
 nickel bis(triazapentadienyl) complex
;
_journal_issue 5
_journal_name_full 'Sustainable Energy &amp; Fuels'
_journal_page_first 1172
_journal_paper_doi 10.1039/C8SE00623G
_journal_volume 3
_journal_year 2019
_chemical_formula_moiety 'C36 H44 K2 N10 O3'
_chemical_formula_sum 'C36 H44 K2 N10 O3'
_chemical_formula_weight 743.01
_chemical_name_common KTAPPy
_chemical_properties_physical Air-sensitive
_space_group_crystal_system monoclinic
_space_group_IT_number 14
_space_group_name_Hall '-P 2ybc'
_space_group_name_H-M_alt 'P 1 21/c 1'
_atom_sites_solution_hydrogens geom
_atom_sites_solution_primary dual
_audit_creation_date 2018-10-26
_audit_creation_method
;
Olex2 1.2
(compiled 2018.05.29 svn.r3508 for OlexSys, GUI svn.r5506)
;
_audit_update_record
;
2018-12-14 deposited with the CCDC.	2019-03-21 downloaded from the CCDC.
;
_cell_angle_alpha 90
_cell_angle_beta 94.794(2)
_cell_angle_gamma 90
_cell_formula_units_Z 4
_cell_length_a 23.3268(9)
_cell_length_b 7.3620(3)
_cell_length_c 22.2054(9)
_cell_measurement_reflns_used 9952
_cell_measurement_temperature 173.15
_cell_measurement_theta_max 72.02
_cell_measurement_theta_min 3.80
_cell_volume 3800.0(3)
_computing_cell_refinement 'SAINT v8.37A (Bruker, 2015)'
_computing_data_reduction 'SAINT v8.37A (Bruker, 2015)'
_computing_molecular_graphics 'Olex2 (Dolomanov et al., 2009)'
_computing_publication_material 'Olex2 (Dolomanov et al., 2009)'
_computing_structure_refinement 'ShelXL (Sheldrick, 2015)'
_computing_structure_solution 'ShelXT (Sheldrick, 2015)'
_diffrn_ambient_temperature 173.15
_diffrn_measured_fraction_theta_full 0.995
_diffrn_measured_fraction_theta_max 0.987
_diffrn_measurement_device_type 'Bruker APEX-II CCD'
_diffrn_measurement_method '\f and \w scans'
_diffrn_radiation_type CuK\a
_diffrn_radiation_wavelength 1.54178
_diffrn_reflns_av_R_equivalents 0.0475
_diffrn_reflns_av_unetI/netI 0.0595
_diffrn_reflns_Laue_measured_fraction_full 0.995
_diffrn_reflns_Laue_measured_fraction_max 0.987
_diffrn_reflns_limit_h_max 28
_diffrn_reflns_limit_h_min -24
_diffrn_reflns_limit_k_max 9
_diffrn_reflns_limit_k_min -8
_diffrn_reflns_limit_l_max 24
_diffrn_reflns_limit_l_min -26
_diffrn_reflns_number 26482
_diffrn_reflns_point_group_measured_fraction_full 0.995
_diffrn_reflns_point_group_measured_fraction_max 0.987
_diffrn_reflns_theta_full 67.500
_diffrn_reflns_theta_max 72.179
_diffrn_reflns_theta_min 1.900
_diffrn_standards_number 0
_exptl_absorpt_coefficient_mu 2.601
_exptl_absorpt_correction_T_max 0.7536
_exptl_absorpt_correction_T_min 0.5192
_exptl_absorpt_correction_type multi-scan
_exptl_absorpt_process_details
'SADABS-2016/2 (Bruker,2016/2) was used for absorption correction. wR2(int) was 0.1206 before and 0.0743 after correction. The Ratio of minimum to maximum transmission is 0.6890. The \l/2 correction factor is Not present.'
_exptl_crystal_colour 'clear colourless'
_exptl_crystal_colour_lustre clear
_exptl_crystal_colour_primary colourless
_exptl_crystal_density_diffrn 1.299
_exptl_crystal_description plate
_exptl_crystal_F_000 1568
_exptl_crystal_recrystallization_method 'Vapor diffusion of pentane into a THF solution of the compound'
_exptl_crystal_size_max 0.2
_exptl_crystal_size_mid 0.15
_exptl_crystal_size_min 0.05
_refine_diff_density_max 0.422
_refine_diff_density_min -0.565
_refine_diff_density_rms 0.086
_refine_ls_extinction_method none
_refine_ls_goodness_of_fit_ref 1.070
_refine_ls_hydrogen_treatment constr
_refine_ls_matrix_type full
_refine_ls_number_parameters 460
_refine_ls_number_reflns 7388
_refine_ls_number_restraints 498
_refine_ls_restrained_S_all 1.055
_refine_ls_R_factor_all 0.0698
_refine_ls_R_factor_gt 0.0608
_refine_ls_shift/su_max 0.001
_refine_ls_shift/su_mean 0.000
_refine_ls_structure_factor_coef Fsqd
_refine_ls_weighting_details 'w=1/[\s^2^(Fo^2^)+(0.1084P)^2^+0.5490P] where P=(Fo^2^+2Fc^2^)/3'
_refine_ls_weighting_scheme calc
_refine_ls_wR_factor_gt 0.1677
_refine_ls_wR_factor_ref 0.1765
_reflns_Friedel_coverage 0.000
_reflns_number_gt 6046
_reflns_number_total 7388
_reflns_threshold_expression 'I > 2\s(I)'
_cod_data_source_file c8se00623g2.cif
_cod_data_source_block new
_cod_database_code 1554614
_shelx_shelxl_version_number 2014/7
_shelx_space_group_comment
;
The symmetry employed for this shelxl refinement is uniquely defined
by the following loop, which should always be used as a source of
symmetry information in preference to the above space-group names.
They are only intended as comments.
;
_shelx_estimated_absorpt_t_max 0.881
_shelx_estimated_absorpt_t_min 0.624
_olex2_refinement_description
;
1. Fixed Uiso
 At 1.2 times of:
  All C(H) groups, All C(H,H) groups, All N(H) groups
2. Rigid body (RIGU) restrains
 K1, K2, O1, O2, O3, N1, H1, N2, N3, H3, N4, N5, N6, H6, N7, N8, H8, N9, N10,
 C1, C2, C3, C4, H4, C5, H5, C6, H6A, C7, H7, C8, C9, H9, C10, H10, C11, H11,
 C12, H12, C13, C14, C15, C16, H16, C17, H17, C18, H18, C19, H19, C20, C21, H21,
  C22, H22, C23, H23, C24, H24, C25, H25A, H25B, C26, H26A, H26B, C27, H27A,
 H27B, C28, H28A, H28B, C29, H29A, H29B, C30, H30A, H30B, C31, H31A, H31B, C32,
 H32A, H32B, C33, H33A, H33B, C34, H34A, H34B, C35, H35A, H35B, C36, H36A, H36B
 with sigma for 1-2 distances of 0.004 and sigma for 1-3 distances of 0.004
3.a Ternary CH refined with riding coordinates:
 N1(H1), N3(H3), N6(H6), N8(H8)
3.b Secondary CH2 refined with riding coordinates:
 C25(H25A,H25B), C26(H26A,H26B), C27(H27A,H27B), C28(H28A,H28B), C29(H29A,
 H29B), C30(H30A,H30B), C31(H31A,H31B), C32(H32A,H32B), C33(H33A,H33B),
 C34(H34A,H34B), C35(H35A,H35B), C36(H36A,H36B)
3.c Aromatic/amide H refined with riding coordinates:
 C4(H4), C5(H5), C6(H6A), C7(H7), C9(H9), C10(H10), C11(H11), C12(H12),
 C16(H16), C17(H17), C18(H18), C19(H19), C21(H21), C22(H22), C23(H23), C24(H24)
;
_olex2_submission_original_sample_id KTAPPy
_olex2_submission_special_instructions 'No special instructions were received'

loop_
_space_group_symop_operation_xyz
'x, y, z'
'-x, y+1/2, -z+1/2'
'-x, -y, -z'
'x, -y-1/2, z-1/2'

loop_
_atom_site_label
_atom_site_type_symbol
_atom_site_fract_x
_atom_site_fract_y
_atom_site_fract_z
_atom_site_U_iso_or_equiv
_atom_site_adp_type
_atom_site_occupancy
_atom_site_site_symmetry_order
_atom_site_calc_flag
_atom_site_refinement_flags_posn
_atom_site_refinement_flags_adp
K1 K 0.24949(2) 0.49144(6) 0.66562(2) 0.03953(15) Uani 1 1 d . U
K2 K 0.25098(2) 0.03272(7) 0.66641(2) 0.03961(15) Uani 1 1 d . U
O1 O 0.32443(9) 0.7583(2) 0.62556(10) 0.0555(5) Uani 1 1 d . U
O2 O 0.17863(9) 0.7567(3) 0.60661(10) 0.0609(5) Uani 1 1 d . U
O3 O 0.24829(9) -0.2322(3) 0.75979(9) 0.0563(5) Uani 1 1 d . U
N1 N 0.29369(9) 0.2741(3) 0.76044(9) 0.0431(4) Uani 1 1 d . U
H1 H 0.2678 0.2749 0.7942 0.052 Uiso 1 1 calc R U
N2 N 0.39213(8) 0.1992(3) 0.74873(8) 0.0389(4) Uani 1 1 d . U
N3 N 0.34748(9) 0.2681(3) 0.65059(9) 0.0417(4) Uani 1 1 d . U
H3 H 0.3579 0.2683 0.6078 0.050 Uiso 1 1 calc R U
N4 N 0.32187(10) 0.2751(3) 0.88330(9) 0.0485(5) Uani 1 1 d . U
N5 N 0.45288(8) 0.2092(3) 0.60566(9) 0.0429(4) Uani 1 1 d . U
N6 N 0.20798(9) 0.2593(3) 0.57195(9) 0.0426(4) Uani 1 1 d . U
H6 H 0.2336 0.2597 0.5380 0.051 Uiso 1 1 calc R U
N7 N 0.10699(8) 0.2534(2) 0.58319(8) 0.0375(4) Uani 1 1 d . U
N8 N 0.15326(9) 0.2534(3) 0.68338(9) 0.0420(5) Uani 1 1 d . U
H8 H 0.1422 0.2528 0.7259 0.050 Uiso 1 1 calc R U
N9 N 0.18449(9) 0.1809(3) 0.45223(9) 0.0469(5) Uani 1 1 d . U
N10 N 0.05424(8) 0.4086(3) 0.72065(8) 0.0429(4) Uani 1 1 d . U
C1 C 0.34596(10) 0.2308(3) 0.78022(10) 0.0354(4) Uani 1 1 d . U
C2 C 0.39091(9) 0.2226(3) 0.68804(10) 0.0344(4) Uani 1 1 d . U
C3 C 0.36111(10) 0.2098(3) 0.84766(9) 0.0379(5) Uani 1 1 d . U
C4 C 0.41182(10) 0.1287(4) 0.87089(10) 0.0441(5) Uani 1 1 d . U
H4 H 0.4384 0.0822 0.8446 0.053 Uiso 1 1 calc R U
C5 C 0.42313(11) 0.1166(4) 0.93286(10) 0.0536(6) Uani 1 1 d . U
H5 H 0.4575 0.0610 0.9498 0.064 Uiso 1 1 calc R U
C6 C 0.38383(12) 0.1863(4) 0.96990(11) 0.0572(7) Uani 1 1 d . U
H6A H 0.3910 0.1823 1.0126 0.069 Uiso 1 1 calc R U
C7 C 0.33408(13) 0.2615(4) 0.94332(12) 0.0568(7) Uani 1 1 d . U
H7 H 0.3067 0.3067 0.9689 0.068 Uiso 1 1 calc R U
C8 C 0.44927(9) 0.1863(3) 0.66505(9) 0.0359(4) Uani 1 1 d . U
C9 C 0.49578(10) 0.1278(4) 0.70303(10) 0.0474(5) Uani 1 1 d . U
H9 H 0.4924 0.1145 0.7451 0.057 Uiso 1 1 calc R U
C10 C 0.54755(11) 0.0888(4) 0.67888(12) 0.0557(6) Uani 1 1 d . U
H10 H 0.5798 0.0473 0.7041 0.067 Uiso 1 1 calc R U
C11 C 0.55127(11) 0.1111(4) 0.61792(12) 0.0519(6) Uani 1 1 d . U
H11 H 0.5860 0.0852 0.6001 0.062 Uiso 1 1 calc R U
C12 C 0.50325(11) 0.1721(4) 0.58322(11) 0.0503(6) Uani 1 1 d . U
H12 H 0.5060 0.1888 0.5411 0.060 Uiso 1 1 calc R U
C13 C 0.15465(10) 0.2372(3) 0.55237(9) 0.0343(4) Uani 1 1 d . U
C14 C 0.10978(10) 0.2795(3) 0.64353(10) 0.0346(4) Uani 1 1 d . U
C15 C 0.13958(9) 0.1939(3) 0.48621(9) 0.0365(4) Uani 1 1 d . U
C16 C 0.08342(10) 0.1677(4) 0.46213(10) 0.0468(5) Uani 1 1 d . U
H16 H 0.0523 0.1797 0.4869 0.056 Uiso 1 1 calc R U
C17 C 0.07318(11) 0.1240(4) 0.40171(11) 0.0556(6) Uani 1 1 d . U
H17 H 0.0350 0.1037 0.3846 0.067 Uiso 1 1 calc R U
C18 C 0.11899(12) 0.1101(4) 0.36641(10) 0.0526(6) Uani 1 1 d . U
H18 H 0.1131 0.0815 0.3246 0.063 Uiso 1 1 calc R U
C19 C 0.17332(12) 0.1390(4) 0.39359(11) 0.0536(6) Uani 1 1 d . U
H19 H 0.2049 0.1288 0.3694 0.064 Uiso 1 1 calc R U
C20 C 0.05283(9) 0.3461(3) 0.66404(9) 0.0358(4) Uani 1 1 d . U
C21 C 0.00251(10) 0.3443(4) 0.62577(11) 0.0465(5) Uani 1 1 d . U
H21 H 0.0025 0.2977 0.5859 0.056 Uiso 1 1 calc R U
C22 C -0.04762(10) 0.4114(4) 0.64669(12) 0.0564(7) Uani 1 1 d . U
H22 H -0.0825 0.4109 0.6214 0.068 Uiso 1 1 calc R U
C23 C -0.04616(11) 0.4786(4) 0.70451(12) 0.0528(6) Uani 1 1 d . U
H23 H -0.0798 0.5264 0.7199 0.063 Uiso 1 1 calc R U
C24 C 0.00545(11) 0.4749(4) 0.73966(11) 0.0499(6) Uani 1 1 d . U
H24 H 0.0064 0.5219 0.7796 0.060 Uiso 1 1 calc R U
C25 C 0.38026(13) 0.7364(4) 0.65783(15) 0.0591(7) Uani 1 1 d . U
H25A H 0.3808 0.6286 0.6845 0.071 Uiso 1 1 calc R U
H25B H 0.3904 0.8449 0.6828 0.071 Uiso 1 1 calc R U
C26 C 0.42212(14) 0.7121(4) 0.6094(2) 0.0759(10) Uani 1 1 d . U
H26A H 0.4583 0.7793 0.6199 0.091 Uiso 1 1 calc R U
H26B H 0.4312 0.5821 0.6038 0.091 Uiso 1 1 calc R U
C27 C 0.39012(17) 0.7900(6) 0.55298(18) 0.0801(10) Uani 1 1 d . U
H27A H 0.3972 0.9220 0.5496 0.096 Uiso 1 1 calc R U
H27B H 0.4017 0.7287 0.5162 0.096 Uiso 1 1 calc R U
C28 C 0.32899(19) 0.7529(6) 0.56208(19) 0.0865(12) Uani 1 1 d . U
H28A H 0.3038 0.8459 0.5414 0.104 Uiso 1 1 calc R U
H28B H 0.3175 0.6320 0.5457 0.104 Uiso 1 1 calc R U
C29 C 0.17390(16) 0.7414(4) 0.54262(16) 0.0663(8) Uani 1 1 d . U
H29A H 0.1989 0.6422 0.5298 0.080 Uiso 1 1 calc R U
H29B H 0.1858 0.8562 0.5241 0.080 Uiso 1 1 calc R U
C30 C 0.11156(16) 0.7008(4) 0.52323(18) 0.0842(11) Uani 1 1 d . U
H30A H 0.0995 0.7599 0.4842 0.101 Uiso 1 1 calc R U
H30B H 0.1049 0.5684 0.5194 0.101 Uiso 1 1 calc R U
C31 C 0.08020(14) 0.7789(5) 0.5732(2) 0.0812(11) Uani 1 1 d . U
H31A H 0.0456 0.7059 0.5797 0.097 Uiso 1 1 calc R U
H31B H 0.0683 0.9056 0.5640 0.097 Uiso 1 1 calc R U
C32 C 0.12283(15) 0.7717(4) 0.62776(18) 0.0696(9) Uani 1 1 d . U
H32A H 0.1202 0.8832 0.6523 0.083 Uiso 1 1 calc R U
H32B H 0.1149 0.6656 0.6532 0.083 Uiso 1 1 calc R U
C33 C 0.29912(13) -0.2457(4) 0.80082(14) 0.0569(7) Uani 1 1 d . U
H33A H 0.3263 -0.1467 0.7932 0.068 Uiso 1 1 calc R U
H33B H 0.3185 -0.3635 0.7956 0.068 Uiso 1 1 calc R U
C34 C 0.27988(17) -0.2305(5) 0.86408(16) 0.0723(9) Uani 1 1 d . U
H34A H 0.2762 -0.3518 0.8826 0.087 Uiso 1 1 calc R U
H34B H 0.3072 -0.1564 0.8903 0.087 Uiso 1 1 calc R U
C35 C 0.22263(18) -0.1390(7) 0.85425(18) 0.0915(12) Uani 1 1 d . U
H35A H 0.1967 -0.1783 0.8849 0.110 Uiso 1 1 calc R U
H35B H 0.2268 -0.0053 0.8562 0.110 Uiso 1 1 calc R U
C36 C 0.20020(15) -0.1981(7) 0.79275(17) 0.0889(12) Uani 1 1 d . U
H36A H 0.1767 -0.3095 0.7951 0.107 Uiso 1 1 calc R U
H36B H 0.1758 -0.1018 0.7728 0.107 Uiso 1 1 calc R U

loop_
_atom_site_aniso_label
_atom_site_aniso_U_11
_atom_site_aniso_U_22
_atom_site_aniso_U_33
_atom_site_aniso_U_23
_atom_site_aniso_U_13
_atom_site_aniso_U_12
K1 0.0403(3) 0.0352(3) 0.0423(3) 0.00093(16) -0.00075(19) -0.00022(17)
K2 0.0402(3) 0.0357(3) 0.0429(3) 0.00013(17) 0.00340(19) 0.00158(17)
O1 0.0484(11) 0.0497(11) 0.0703(12) 0.0009(8) 0.0163(9) 0.0019(7)
O2 0.0500(11) 0.0599(12) 0.0703(13) 0.0022(8) -0.0102(9) 0.0022(8)
O3 0.0565(11) 0.0529(11) 0.0592(11) -0.0001(8) 0.0036(9) 0.0048(8)
N1 0.0388(10) 0.0551(12) 0.0356(9) -0.0002(8) 0.0048(7) 0.0047(8)
N2 0.0396(9) 0.0467(10) 0.0306(8) -0.0015(7) 0.0038(7) 0.0029(8)
N3 0.0389(10) 0.0523(12) 0.0341(9) 0.0021(7) 0.0034(7) 0.0033(8)
N4 0.0460(11) 0.0648(14) 0.0355(10) -0.0048(8) 0.0080(8) 0.0026(9)
N5 0.0412(10) 0.0510(11) 0.0372(9) 0.0027(8) 0.0085(7) 0.0025(8)
N6 0.0388(10) 0.0516(12) 0.0378(9) -0.0019(7) 0.0057(8) -0.0004(8)
N7 0.0386(10) 0.0413(10) 0.0327(9) -0.0021(6) 0.0040(7) 0.0013(7)
N8 0.0413(10) 0.0500(12) 0.0346(9) -0.0005(7) 0.0024(8) 0.0035(8)
N9 0.0460(10) 0.0587(13) 0.0370(9) -0.0035(8) 0.0095(8) -0.0011(9)
N10 0.0456(10) 0.0483(11) 0.0356(9) -0.0021(7) 0.0079(7) 0.0068(8)
C1 0.0386(11) 0.0362(11) 0.0315(10) -0.0020(7) 0.0041(8) -0.0012(8)
C2 0.0361(10) 0.0329(10) 0.0341(10) -0.0011(7) 0.0032(8) -0.0008(8)
C3 0.0404(11) 0.0418(11) 0.0318(10) -0.0017(8) 0.0048(8) -0.0018(9)
C4 0.0448(12) 0.0526(13) 0.0347(10) 0.0023(9) 0.0031(8) 0.0004(10)
C5 0.0538(14) 0.0683(17) 0.0377(12) 0.0057(10) -0.0024(9) 0.0032(12)
C6 0.0615(15) 0.0790(19) 0.0311(11) 0.0016(11) 0.0034(10) -0.0060(14)
C7 0.0563(16) 0.080(2) 0.0353(12) -0.0053(10) 0.0114(10) -0.0006(13)
C8 0.0383(10) 0.0337(10) 0.0361(10) -0.0012(8) 0.0062(8) -0.0001(8)
C9 0.0398(11) 0.0618(15) 0.0407(11) 0.0022(10) 0.0037(9) 0.0082(10)
C10 0.0428(12) 0.0713(18) 0.0534(13) 0.0034(12) 0.0056(10) 0.0122(12)
C11 0.0427(12) 0.0588(16) 0.0561(14) 0.0007(11) 0.0148(10) 0.0043(11)
C12 0.0478(12) 0.0607(16) 0.0439(12) 0.0038(10) 0.0136(9) 0.0045(11)
C13 0.0408(11) 0.0316(10) 0.0309(10) 0.0000(7) 0.0049(8) 0.0013(8)
C14 0.0382(11) 0.0323(10) 0.0337(10) -0.0006(7) 0.0052(8) -0.0003(8)
C15 0.0439(11) 0.0342(10) 0.0317(10) 0.0015(8) 0.0057(8) 0.0037(9)
C16 0.0436(12) 0.0600(15) 0.0372(11) -0.0044(10) 0.0048(9) 0.0042(11)
C17 0.0512(13) 0.0747(18) 0.0396(12) -0.0081(11) -0.0046(10) 0.0029(13)
C18 0.0631(15) 0.0619(16) 0.0327(10) -0.0026(10) 0.0036(9) 0.0078(12)
C19 0.0585(14) 0.0668(17) 0.0366(11) -0.0033(10) 0.0111(10) 0.0014(13)
C20 0.0385(10) 0.0332(10) 0.0363(9) 0.0011(8) 0.0065(8) -0.0026(8)
C21 0.0393(11) 0.0560(14) 0.0441(11) -0.0076(10) 0.0034(9) -0.0003(10)
C22 0.0384(12) 0.0712(18) 0.0594(14) -0.0112(12) 0.0030(10) 0.0044(12)
C23 0.0446(12) 0.0569(16) 0.0585(14) -0.0030(11) 0.0143(10) 0.0064(11)
C24 0.0532(14) 0.0569(15) 0.0410(11) -0.0029(10) 0.0125(10) 0.0093(11)
C25 0.0543(16) 0.0451(15) 0.0777(19) -0.0038(12) 0.0046(13) -0.0055(11)
C26 0.0531(16) 0.0496(16) 0.129(3) -0.0108(17) 0.0338(18) -0.0021(13)
C27 0.079(2) 0.082(2) 0.083(2) -0.0159(18) 0.0318(18) -0.0198(19)
C28 0.081(2) 0.106(3) 0.075(2) -0.0039(18) 0.0173(18) 0.000(2)
C29 0.080(2) 0.0474(16) 0.0688(18) 0.0073(12) -0.0100(15) 0.0055(13)
C30 0.095(2) 0.0405(14) 0.107(3) -0.0032(15) -0.049(2) 0.0067(15)
C31 0.0537(17) 0.0512(17) 0.134(3) 0.0225(18) -0.0195(18) -0.0076(13)
C32 0.0620(18) 0.0472(16) 0.099(2) 0.0055(14) 0.0043(16) -0.0085(13)
C33 0.0548(15) 0.0485(15) 0.0666(17) -0.0040(11) 0.0004(13) -0.0004(11)
C34 0.083(2) 0.070(2) 0.0637(18) 0.0034(14) 0.0024(16) -0.0099(16)
C35 0.094(3) 0.102(3) 0.082(2) -0.002(2) 0.0325(19) 0.018(2)
C36 0.0579(18) 0.135(4) 0.077(2) 0.031(2) 0.0199(16) 0.008(2)

loop_
_atom_type_symbol
_atom_type_description
_atom_type_scat_dispersion_real
_atom_type_scat_dispersion_imag
_atom_type_scat_source
C C 0.0181 0.0091 'International Tables Vol C Tables 4.2.6.8 and 6.1.1.4'
H H 0.0000 0.0000 'International Tables Vol C Tables 4.2.6.8 and 6.1.1.4'
K K 0.3868 1.0657 'International Tables Vol C Tables 4.2.6.8 and 6.1.1.4'
N N 0.0311 0.0180 'International Tables Vol C Tables 4.2.6.8 and 6.1.1.4'
O O 0.0492 0.0322 'International Tables Vol C Tables 4.2.6.8 and 6.1.1.4'

loop_
_geom_angle_atom_site_label_1
_geom_angle_atom_site_label_2
_geom_angle_atom_site_label_3
_geom_angle
_geom_angle_site_symmetry_1
_geom_angle_site_symmetry_3
K2 K1 K2 178.821(18) . 1_565
O1 K1 K2 45.57(4) . 1_565
O1 K1 K2 133.73(4) . .
O1 K1 O3 77.52(6) . 1_565
O1 K1 N3 80.86(6) . .
O1 K1 N8 165.95(6) . .
O2 K1 K2 46.52(4) . 1_565
O2 K1 K2 134.63(4) . .
O2 K1 O1 74.04(6) . .
O2 K1 O3 79.00(6) . 1_565
O2 K1 N3 142.20(7) . .
O2 K1 N8 92.96(6) . .
O3 K1 K2 133.94(4) 1_565 .
O3 K1 K2 45.61(4) 1_565 1_565
N1 K1 K2 124.82(4) . 1_565
N1 K1 K2 54.28(4) . .
N1 K1 O1 116.11(6) . .
N1 K1 O2 157.14(7) . .
N1 K1 O3 83.32(6) . 1_565
N1 K1 N3 60.43(6) . .
N1 K1 N6 107.17(6) . .
N1 K1 N8 77.94(6) . .
N3 K1 K2 54.36(4) . .
N3 K1 K2 124.68(4) . 1_565
N3 K1 O3 122.70(6) . 1_565
N3 K1 N8 107.70(6) . .
N6 K1 K2 127.99(4) . 1_565
N6 K1 K2 52.89(4) . .
N6 K1 O1 112.04(6) . .
N6 K1 O2 85.66(6) . .
N6 K1 O3 159.00(6) . 1_565
N6 K1 N3 78.03(6) . .
N6 K1 N8 60.60(6) . .
N8 K1 K2 53.34(4) . .
N8 K1 K2 127.60(4) . 1_565
N8 K1 O3 105.66(6) . 1_565
K1 K2 K1 178.820(18) . 1_545
K1 K2 C1 66.20(4) . .
O1 K2 K1 135.59(4) 1_545 .
O1 K2 K1 45.10(4) 1_545 1_545
O1 K2 O2 72.47(6) 1_545 1_545
O1 K2 O3 78.28(6) 1_545 .
O1 K2 N1 119.47(6) 1_545 .
O1 K2 N3 83.74(6) 1_545 .
O1 K2 N8 163.01(6) 1_545 .
O1 K2 C1 99.37(6) 1_545 .
O2 K2 K1 134.00(4) 1_545 .
O2 K2 K1 44.85(4) 1_545 1_545
O2 K2 C1 157.71(6) 1_545 .
O3 K2 K1 133.38(4) . .
O3 K2 K1 47.04(4) . 1_545
O3 K2 O2 78.81(6) . 1_545
O3 K2 N1 85.49(6) . .
O3 K2 N3 124.34(6) . .
O3 K2 C1 79.21(5) . .
N1 K2 K1 128.87(4) . 1_545
N1 K2 K1 52.02(4) . .
N1 K2 O2 157.96(7) . 1_545
N1 K2 N3 59.17(6) . .
N1 K2 C1 20.13(5) . .
N3 K2 K1 53.60(4) . .
N3 K2 K1 127.35(4) . 1_545
N3 K2 O2 142.87(6) . 1_545
N3 K2 C1 52.43(5) . .
N6 K2 K1 52.94(4) . .
N6 K2 K1 126.17(4) . 1_545
N6 K2 O1 111.82(6) . 1_545
N6 K2 O2 85.17(6) . 1_545
N6 K2 O3 157.56(6) . .
N6 K2 N1 104.96(6) . .
N6 K2 N3 77.59(6) . .
N6 K2 N8 61.25(6) . .
N6 K2 C1 116.99(6) . .
N8 K2 K1 54.74(4) . .
N8 K2 K1 124.32(4) . 1_545
N8 K2 O2 91.07(6) . 1_545
N8 K2 O3 103.13(6) . .
N8 K2 N1 77.45(6) . .
N8 K2 N3 108.33(6) . .
N8 K2 C1 97.51(6) . .
C1 K2 K1 114.88(4) . 1_545
K1 O1 K2 89.34(6) . 1_565
C25 O1 K1 108.83(16) . .
C25 O1 K2 117.64(17) . 1_565
C28 O1 K1 113.1(2) . .
C28 O1 K2 115.6(2) . 1_565
C28 O1 C25 110.5(3) . .
K1 O2 K2 88.64(6) . 1_565
C29 O2 K1 113.87(17) . .
C29 O2 K2 120.57(18) . 1_565
C29 O2 C32 109.8(3) . .
C32 O2 K1 114.69(18) . .
C32 O2 K2 107.97(18) . 1_565
K2 O3 K1 87.34(6) . 1_545
C33 O3 K1 110.43(15) . 1_545
C33 O3 K2 116.19(17) . .
C36 O3 K1 123.4(2) . 1_545
C36 O3 K2 108.79(19) . .
C36 O3 C33 109.4(3) . .
K1 N1 K2 73.70(5) . .
K1 N1 H1 110.8 . .
K2 N1 H1 110.8 . .
C1 N1 K1 132.54(16) . .
C1 N1 K2 110.76(15) . .
C1 N1 H1 110.8 . .
C1 N2 C2 122.69(19) . .
K1 N3 K2 72.03(5) . .
K1 N3 H3 111.7 . .
K2 N3 H3 111.7 . .
C2 N3 K1 131.45(16) . .
C2 N3 K2 109.95(15) . .
C2 N3 H3 111.7 . .
C7 N4 C3 117.3(2) . .
C8 N5 C12 118.0(2) . .
K1 N6 H6 111.5 . .
K2 N6 K1 74.17(5) . .
K2 N6 H6 111.5 . .
C13 N6 K1 126.12(15) . .
C13 N6 K2 116.81(15) . .
C13 N6 H6 111.5 . .
C14 N7 C13 122.6(2) . .
K1 N8 H8 113.3 . .
K2 N8 K1 71.93(5) . .
K2 N8 H8 113.3 . .
C14 N8 K1 112.68(15) . .
C14 N8 K2 125.45(15) . .
C14 N8 H8 113.3 . .
C19 N9 C15 117.6(2) . .
C20 N10 C24 117.9(2) . .
N1 C1 K2 49.11(12) . .
N1 C1 N2 129.2(2) . .
N1 C1 C3 119.5(2) . .
N2 C1 K2 92.17(12) . .
N2 C1 C3 111.26(19) . .
C3 C1 K2 138.07(14) . .
N2 C2 C8 111.54(18) . .
N3 C2 N2 128.2(2) . .
N3 C2 C8 120.2(2) . .
N4 C3 C1 115.4(2) . .
N4 C3 C4 122.4(2) . .
C4 C3 C1 122.2(2) . .
C3 C4 H4 120.5 . .
C5 C4 C3 119.0(2) . .
C5 C4 H4 120.5 . .
C4 C5 H5 120.4 . .
C6 C5 C4 119.2(2) . .
C6 C5 H5 120.4 . .
C5 C6 H6A 120.9 . .
C7 C6 C5 118.2(2) . .
C7 C6 H6A 120.9 . .
N4 C7 C6 123.9(3) . .
N4 C7 H7 118.1 . .
C6 C7 H7 118.1 . .
N5 C8 C2 116.20(19) . .
N5 C8 C9 121.9(2) . .
C9 C8 C2 121.9(2) . .
C8 C9 H9 120.3 . .
C8 C9 C10 119.3(2) . .
C10 C9 H9 120.3 . .
C9 C10 H10 120.5 . .
C11 C10 C9 118.9(2) . .
C11 C10 H10 120.5 . .
C10 C11 H11 120.9 . .
C10 C11 C12 118.3(2) . .
C12 C11 H11 120.9 . .
N5 C12 C11 123.6(2) . .
N5 C12 H12 118.2 . .
C11 C12 H12 118.2 . .
N6 C13 N7 128.6(2) . .
N6 C13 C15 119.4(2) . .
N7 C13 C15 111.93(19) . .
N7 C14 C20 111.84(19) . .
N8 C14 N7 128.6(2) . .
N8 C14 C20 119.6(2) . .
N9 C15 C13 115.49(19) . .
N9 C15 C16 122.0(2) . .
C16 C15 C13 122.6(2) . .
C15 C16 H16 120.4 . .
C17 C16 C15 119.2(2) . .
C17 C16 H16 120.4 . .
C16 C17 H17 120.3 . .
C16 C17 C18 119.3(2) . .
C18 C17 H17 120.3 . .
C17 C18 H18 121.0 . .
C19 C18 C17 117.9(2) . .
C19 C18 H18 121.0 . .
N9 C19 C18 124.0(2) . .
N9 C19 H19 118.0 . .
C18 C19 H19 118.0 . .
N10 C20 C14 116.04(19) . .
N10 C20 C21 122.1(2) . .
C21 C20 C14 121.9(2) . .
C20 C21 H21 120.5 . .
C22 C21 C20 119.0(2) . .
C22 C21 H21 120.5 . .
C21 C22 H22 120.4 . .
C23 C22 C21 119.1(2) . .
C23 C22 H22 120.4 . .
C22 C23 H23 120.9 . .
C22 C23 C24 118.3(2) . .
C24 C23 H23 120.9 . .
N10 C24 C23 123.6(2) . .
N10 C24 H24 118.2 . .
C23 C24 H24 118.2 . .
O1 C25 H25A 110.6 . .
O1 C25 H25B 110.6 . .
O1 C25 C26 105.5(3) . .
H25A C25 H25B 108.8 . .
C26 C25 H25A 110.6 . .
C26 C25 H25B 110.6 . .
C25 C26 H26A 111.0 . .
C25 C26 H26B 111.0 . .
H26A C26 H26B 109.0 . .
C27 C26 C25 103.8(3) . .
C27 C26 H26A 111.0 . .
C27 C26 H26B 111.0 . .
C26 C27 H27A 111.1 . .
C26 C27 H27B 111.1 . .
H27A C27 H27B 109.1 . .
C28 C27 C26 103.3(3) . .
C28 C27 H27A 111.1 . .
C28 C27 H27B 111.1 . .
O1 C28 C27 106.4(3) . .
O1 C28 H28A 110.4 . .
O1 C28 H28B 110.4 . .
C27 C28 H28A 110.4 . .
C27 C28 H28B 110.4 . .
H28A C28 H28B 108.6 . .
O2 C29 H29A 110.3 . .
O2 C29 H29B 110.3 . .
O2 C29 C30 107.0(3) . .
H29A C29 H29B 108.6 . .
C30 C29 H29A 110.3 . .
C30 C29 H29B 110.3 . .
C29 C30 H30A 111.1 . .
C29 C30 H30B 111.1 . .
H30A C30 H30B 109.0 . .
C31 C30 C29 103.4(3) . .
C31 C30 H30A 111.1 . .
C31 C30 H30B 111.1 . .
C30 C31 H31A 110.8 . .
C30 C31 H31B 110.8 . .
C30 C31 C32 104.7(3) . .
H31A C31 H31B 108.9 . .
C32 C31 H31A 110.8 . .
C32 C31 H31B 110.8 . .
O2 C32 C31 107.3(3) . .
O2 C32 H32A 110.2 . .
O2 C32 H32B 110.2 . .
C31 C32 H32A 110.2 . .
C31 C32 H32B 110.2 . .
H32A C32 H32B 108.5 . .
O3 C33 H33A 110.3 . .
O3 C33 H33B 110.3 . .
O3 C33 C34 106.9(3) . .
H33A C33 H33B 108.6 . .
C34 C33 H33A 110.3 . .
C34 C33 H33B 110.3 . .
C33 C34 H34A 111.1 . .
C33 C34 H34B 111.1 . .
H34A C34 H34B 109.1 . .
C35 C34 C33 103.2(3) . .
C35 C34 H34A 111.1 . .
C35 C34 H34B 111.1 . .
C34 C35 H35A 110.9 . .
C34 C35 H35B 110.9 . .
H35A C35 H35B 108.9 . .
C36 C35 C34 104.1(3) . .
C36 C35 H35A 110.9 . .
C36 C35 H35B 110.9 . .
O3 C36 C35 107.1(3) . .
O3 C36 H36A 110.3 . .
O3 C36 H36B 110.3 . .
C35 C36 H36A 110.3 . .
C35 C36 H36B 110.3 . .
H36A C36 H36B 108.5 . .

loop_
_geom_bond_atom_site_label_1
_geom_bond_atom_site_label_2
_geom_bond_distance
_geom_bond_site_symmetry_2
K1 K2 3.9851(7) 1_565
K1 K2 3.3773(7) .
K1 O1 2.823(2) .
K1 O2 2.811(2) .
K1 O3 2.920(2) 1_565
K1 N1 2.774(2) .
K1 N3 2.858(2) .
K1 N6 2.801(2) .
K1 N8 2.901(2) .
K2 K1 3.9851(7) 1_545
K2 O1 2.8458(19) 1_545
K2 O2 2.892(2) 1_545
K2 O3 2.851(2) .
K2 N1 2.857(2) .
K2 N3 2.886(2) .
K2 N6 2.800(2) .
K2 N8 2.850(2) .
K2 C1 3.534(2) .
O1 K2 2.8458(19) 1_565
O1 C25 1.442(4) .
O1 C28 1.423(4) .
O2 K2 2.892(2) 1_565
O2 C29 1.420(4) .
O2 C32 1.424(4) .
O3 K1 2.920(2) 1_545
O3 C33 1.437(3) .
O3 C36 1.412(4) .
N1 H1 1.0000 .
N1 C1 1.300(3) .
N2 C1 1.353(3) .
N2 C2 1.357(3) .
N3 H3 1.0000 .
N3 C2 1.300(3) .
N4 C3 1.348(3) .
N4 C7 1.343(3) .
N5 C8 1.339(3) .
N5 C12 1.342(3) .
N6 H6 1.0000 .
N6 C13 1.293(3) .
N7 C13 1.359(3) .
N7 C14 1.350(3) .
N8 H8 1.0000 .
N8 C14 1.303(3) .
N9 C15 1.344(3) .
N9 C19 1.342(3) .
N10 C20 1.337(3) .
N10 C24 1.339(3) .
C1 C3 1.518(3) .
C2 C8 1.517(3) .
C3 C4 1.386(3) .
C4 H4 0.9500 .
C4 C5 1.382(3) .
C5 H5 0.9500 .
C5 C6 1.381(4) .
C6 H6A 0.9500 .
C6 C7 1.374(4) .
C7 H7 0.9500 .
C8 C9 1.386(3) .
C9 H9 0.9500 .
C9 C10 1.392(3) .
C10 H10 0.9500 .
C10 C11 1.374(3) .
C11 H11 0.9500 .
C11 C12 1.381(3) .
C12 H12 0.9500 .
C13 C15 1.516(3) .
C14 C20 1.521(3) .
C15 C16 1.386(3) .
C16 H16 0.9500 .
C16 C17 1.381(3) .
C17 H17 0.9500 .
C17 C18 1.381(4) .
C18 H18 0.9500 .
C18 C19 1.374(4) .
C19 H19 0.9500 .
C20 C21 1.391(3) .
C21 H21 0.9500 .
C21 C22 1.385(3) .
C22 H22 0.9500 .
C22 C23 1.374(4) .
C23 H23 0.9500 .
C23 C24 1.379(3) .
C24 H24 0.9500 .
C25 H25A 0.9900 .
C25 H25B 0.9900 .
C25 C26 1.523(5) .
C26 H26A 0.9900 .
C26 H26B 0.9900 .
C26 C27 1.515(6) .
C27 H27A 0.9900 .
C27 H27B 0.9900 .
C27 C28 1.482(5) .
C28 H28A 0.9900 .
C28 H28B 0.9900 .
C29 H29A 0.9900 .
C29 H29B 0.9900 .
C29 C30 1.512(5) .
C30 H30A 0.9900 .
C30 H30B 0.9900 .
C30 C31 1.494(5) .
C31 H31A 0.9900 .
C31 H31B 0.9900 .
C31 C32 1.503(5) .
C32 H32A 0.9900 .
C32 H32B 0.9900 .
C33 H33A 0.9900 .
C33 H33B 0.9900 .
C33 C34 1.514(5) .
C34 H34A 0.9900 .
C34 H34B 0.9900 .
C34 C35 1.495(5) .
C35 H35A 0.9900 .
C35 H35B 0.9900 .
C35 C36 1.486(6) .
C36 H36A 0.9900 .
C36 H36B 0.9900 .
